data_7060779
loop_
_publ_author_name
'Wang, Guangming'
'Li, Xun'
'Wang, Xuepu'
'Zhang, Kaka'

_publ_section_title
;
 Efficient cascade reactions for luminescent pyrylium biolabels catalysed
 by light rare-earth elements
;
_journal_issue 27
_journal_name_full 'New Journal of Chemistry'
_journal_page_first 12305
_journal_page_last 12310
_journal_paper_doi 10.1039/D1NJ01793D
_journal_volume 45
_journal_year 2021
_chemical_formula_moiety 'C F3 O3 S, C20 H19 O3'
_chemical_formula_sum 'C21 H19 F3 O6 S'
_chemical_formula_weight 456.443
_space_group_crystal_system triclinic
_space_group_IT_number 2
_space_group_name_Hall '-P 1'
_space_group_name_H-M_alt 'P -1'
_symmetry_Int_Tables_number 2
_audit_creation_date 2021-05-11
_audit_creation_method
;
Olex2 1.5-dev
(compiled 2021.04.12 svn.r67f51adf for OlexSys, GUI svn.r6225)
;
_audit_update_record
;
2021-05-20 deposited with the CCDC.	2021-06-07 downloaded from the CCDC.
;
_cell_angle_alpha 100.873(14)
_cell_angle_beta 105.640(13)
_cell_angle_gamma 95.465(14)
_cell_formula_units_Z 2
_cell_length_a 8.291(3)
_cell_length_b 10.898(5)
_cell_length_c 11.966(5)
_cell_measurement_reflns_used 1041
_cell_measurement_temperature 193(2)
_cell_measurement_theta_max 53.155
_cell_measurement_theta_min 4.661
_cell_volume 1010.2(7)
_computing_cell_refinement 'Bruker SAINT'
_computing_data_collection 'Bruker APEX2'
_computing_data_reduction 'Bruker SAINT'
_computing_molecular_graphics 'Olex2 1.5-dev (Dolomanov et al., 2009)'
_computing_publication_material 'Olex2 1.5-dev (Dolomanov et al., 2009)'
_computing_structure_refinement 'olex2.refine 1.5-dev (Bourhis et al., 2015)'
_computing_structure_solution 'SHELXS-97 (Sheldrick 2008)'
_diffrn_ambient_temperature 192.99
_diffrn_measured_fraction_theta_full 0.9679
_diffrn_measured_fraction_theta_max 0.9679
_diffrn_measurement_device_type 'Bruker APEX-II CCD'
_diffrn_measurement_method '\f and \w scans'
_diffrn_radiation_type 'Mo K\a'
_diffrn_radiation_wavelength 0.71073
_diffrn_reflns_av_R_equivalents 0.1021
_diffrn_reflns_av_unetI/netI 0.1739
_diffrn_reflns_Laue_measured_fraction_full 0.9679
_diffrn_reflns_Laue_measured_fraction_max 0.9679
_diffrn_reflns_limit_h_max 7
_diffrn_reflns_limit_h_min -10
_diffrn_reflns_limit_k_max 14
_diffrn_reflns_limit_k_min -13
_diffrn_reflns_limit_l_max 15
_diffrn_reflns_limit_l_min -14
_diffrn_reflns_number 8367
_diffrn_reflns_point_group_measured_fraction_full 0.9679
_diffrn_reflns_point_group_measured_fraction_max 0.9679
_diffrn_reflns_theta_full 24.9997
_diffrn_reflns_theta_max 25.00
_diffrn_reflns_theta_min 2.33
_exptl_absorpt_coefficient_mu 0.225
_exptl_absorpt_correction_T_max 0.7456
_exptl_absorpt_correction_T_min 0.5661
_exptl_absorpt_correction_type multi-scan
_exptl_absorpt_process_details sadabs
_exptl_crystal_colour yellow
_exptl_crystal_colour_primary yellow
_exptl_crystal_density_diffrn 1.501
_exptl_crystal_description prismatic
_exptl_crystal_F_000 472.594
_exptl_crystal_size_max 0.15
_exptl_crystal_size_mid 0.12
_exptl_crystal_size_min 0.07
_refine_diff_density_max 0.6345
_refine_diff_density_min -0.6865
_refine_diff_density_rms 0.1572
_refine_ls_d_res_high 0.8409
_refine_ls_d_res_low 8.7348
_refine_ls_goodness_of_fit_ref 1.1188
_refine_ls_hydrogen_treatment constr
_refine_ls_matrix_type full
_refine_ls_number_constraints 44
_refine_ls_number_parameters 328
_refine_ls_number_reflns 3432
_refine_ls_number_restraints 65
_refine_ls_restrained_S_all 1.1073
_refine_ls_R_factor_all 0.1823
_refine_ls_R_factor_gt 0.0905
_refine_ls_shift/su_max 0.0009
_refine_ls_shift/su_mean 0.0000
_refine_ls_structure_factor_coef Fsqd
_refine_ls_weighting_details 'w=1/[\s^2^(Fo^2^)+(0.1025P)^2^] where P=(Fo^2^+2Fc^2^)/3'
_refine_ls_weighting_scheme calc
_refine_ls_wR_factor_gt 0.2011
_refine_ls_wR_factor_ref 0.2641
_reflns_Friedel_coverage 0.0
_reflns_limit_h_max 9
_reflns_limit_h_min -9
_reflns_limit_k_max 12
_reflns_limit_k_min -12
_reflns_limit_l_max 14
_reflns_limit_l_min 0
_reflns_number_gt 1679
_reflns_number_total 3432
_reflns_threshold_expression I>=2u(I)
_cod_data_source_file d1nj01793d2.cif
_cod_data_source_block mo_d8v20371_0m
_cod_depositor_comments 'Adding full bibliography for 7060779.cif.'
_cod_original_cell_volume 1010.2(8)
_cod_database_code 7060779
_olex2_refinement_description
;
1. Fixed Uiso
 At 1.2 times of:
  All C(H) groups
 At 1.5 times of:
  All C(H,H,H) groups
2. Shared sites
{C6, O7}
{O2, C1A}
3. Restrained distances
 C16-O3 \\sim C16-O3A
 with sigma of 0.02
 O3-C19 \\sim O3A-C19A
 with sigma of 0.02
 C16-C19 \\sim C16-C19A
 with sigma of 0.04
 F1-F3 \\sim F1A-F3A
 with sigma of 0.04
 S1-O5 \\sim S1A-O5A
 with sigma of 0.02
 S1-O6 \\sim S1A-O6A
 with sigma of 0.02
 S1-C21 \\sim S1A-C21A
 with sigma of 0.02
 O4-O5 \\sim O4A-O5A
 with sigma of 0.04
 O4-C21 \\sim O4A-C21A
 with sigma of 0.04
 O5-C21 \\sim O5A-C21A
 with sigma of 0.04
 F1-C21 \\sim F1A-C21A
 with sigma of 0.02
 F2-C21 \\sim F2A-C21A
 with sigma of 0.02
 S1-O4 \\sim S1A-O4A
 with sigma of 0.02
 F1-F2 \\sim F1A-F2A
 with sigma of 0.04
 F2-F3 \\sim F2A-F3A
 with sigma of 0.04
 O4-O6 \\sim O4A-O6A
 with sigma of 0.04
 O5-O6 \\sim O5A-O6A
 with sigma of 0.04
 O6-C21 \\sim O6A-C21A
 with sigma of 0.04
 S1-F1 \\sim S1A-F1A
 with sigma of 0.04
 S1-F2 \\sim S1A-F2A
 with sigma of 0.04
 S1-F3 \\sim S1A-F3A
 with sigma of 0.04
 F3-C21 \\sim F3A-C21A
 with sigma of 0.02
4. Uiso/Uaniso restraints and constraints
Uanis(C6) = Uanis(O7)
Uanis(O2) = Uanis(C1A)
5. Rigid body (RIGU) restrains
 C16, O3, C19, O3A, C19A
 with sigma for 1-2 distances of 0.01 and sigma for 1-3 distances of 0.01
6. Others
 Sof(O7)=Sof(C1A)=Sof(H1A)=Sof(O3A)=Sof(C19A)=Sof(H19d)=Sof(H19e)=Sof(H19f)=1-
 FVAR(1)
 Sof(O2)=Sof(C6)=Sof(H6)=Sof(O3)=Sof(C19)=Sof(H19a)=Sof(H19b)=Sof(H19c)=FVAR(1)
 Sof(C21A)=Sof(S1A)=Sof(O4A)=Sof(O5A)=Sof(O6A)=Sof(F1A)=Sof(F2A)=Sof(F3A)=1-
 FVAR(2)
 Sof(S1)=Sof(F1)=Sof(F2)=Sof(F3)=Sof(O4)=Sof(O5)=Sof(O6)=Sof(C21)=FVAR(2)
 Fixed Uiso: C21A(0.08) S1A(0.08) O4A(0.08) O5A(0.08) O6A(0.08) F1A(0.08)
 F2A(0.08) F3A(0.08)
7.a Aromatic/amide H refined with riding coordinates:
 C4(H4), C6(H6), C8(H8), C9(H9), C11(H11), C12(H12), C14(H14), C15(H15),
 C17(H17), C18(H18), C1A(H1A)
7.b Idealised Me refined as rotating group:
 C2(H2a,H2b,H2c), C20(H20a,H20b,H20c), C19(H19a,H19b,H19c), C19A(H19d,H19e,H19f)
;
_olex2_submission_special_instructions 'No special instructions were received'

loop_
_space_group_symop_id
_space_group_symop_operation_xyz
1 x,y,z
2 -x,-y,-z

loop_
_atom_site_label
_atom_site_type_symbol
_atom_site_fract_x
_atom_site_fract_y
_atom_site_fract_z
_atom_site_U_iso_or_equiv
_atom_site_adp_type
_atom_site_occupancy
_atom_site_refinement_flags_posn
_atom_site_refinement_flags_adp
_atom_site_disorder_group
S1 S 0.0748(3) 0.7540(2) 0.8046(3) 0.0459(7) Uani 0.842(5) D . 1
F1 F -0.1296(7) 0.6209(5) 0.6045(5) 0.098(2) Uani 0.842(5) D . 1
F2 F 0.1236(8) 0.5848(7) 0.6371(7) 0.111(3) Uani 0.842(5) D . 1
F3 F 0.0544(11) 0.7516(7) 0.5829(6) 0.128(3) Uani 0.842(5) D . 1
O4 O -0.0316(7) 0.8484(5) 0.8003(6) 0.0662(18) Uani 0.842(5) D . 1
O5 O 0.2546(7) 0.7993(6) 0.8377(7) 0.099(2) Uani 0.842(5) D . 1
O6 O 0.0344(9) 0.6535(4) 0.8580(5) 0.071(2) Uani 0.842(5) D . 1
C21 C 0.0311(11) 0.6757(8) 0.6485(8) 0.061(2) Uani 0.842(5) D . 1
S1A S 0.025(3) 0.732(2) 0.798(2) 0.080000 Uiso 0.158(5) D . 2
F1A F 0.061(5) 0.596(3) 0.609(4) 0.080000 Uiso 0.158(5) D . 2
F2A F 0.215(3) 0.776(2) 0.664(3) 0.080000 Uiso 0.158(5) D . 2
F3A F -0.042(4) 0.762(3) 0.587(3) 0.080000 Uiso 0.158(5) D . 2
O4A O -0.133(3) 0.667(3) 0.769(3) 0.080000 Uiso 0.158(5) D . 2
O5A O 0.054(5) 0.868(3) 0.842(4) 0.080000 Uiso 0.158(5) D . 2
O6A O 0.158(4) 0.674(3) 0.857(3) 0.080000 Uiso 0.158(5) D . 2
C21A C 0.069(5) 0.718(4) 0.655(3) 0.080000 Uiso 0.158(5) D . 2
O1 O -0.4633(6) 0.1804(4) 0.4819(4) 0.0670(13) Uani 1.000000 . . .
O2 O 0.3585(5) 0.2965(4) 1.0909(4) 0.0444(12) Uani 0.756(12) . . 1
O3 O 0.7322(13) 0.8457(8) 1.3347(9) 0.060(3) Uani 0.756(12) D U 1
O3A O 0.699(5) 0.873(3) 1.307(3) 0.078(11) Uani 0.244(12) D U 2
O7 O 0.1421(6) 0.1676(5) 0.9377(5) 0.0454(15) Uani 0.244(12) . . 2
C1 C 0.2741(7) 0.1795(5) 1.0339(6) 0.0426(15) Uani 1.000000 . . .
C1A C 0.3585(5) 0.2965(4) 1.0909(4) 0.0444(12) Uani 0.244(12) . . 2
H1A H 0.4520(5) 0.3056(4) 1.1599(4) 0.0533(15) Uiso 0.244(12) R . 2
C2 C 0.3372(8) 0.0761(6) 1.0846(6) 0.0596(19) Uani 1.000000 . . .
H2a H 0.4614(8) 0.090(2) 1.108(3) 0.089(3) Uiso 1.000000 GR . .
H2b H 0.300(4) 0.073(2) 1.155(2) 0.089(3) Uiso 1.000000 GR . .
H2c H 0.293(4) -0.0039(7) 1.0255(13) 0.089(3) Uiso 1.000000 GR . .
C3 C 0.3138(7) 0.4021(5) 1.0525(5) 0.0400(14) Uani 1.000000 . . .
C4 C 0.1768(7) 0.3889(5) 0.9548(6) 0.0433(15) Uani 1.000000 . . .
H4 H 0.1418(7) 0.4618(5) 0.9287(6) 0.0519(18) Uiso 1.000000 R . .
C5 C 0.0866(7) 0.2678(5) 0.8921(6) 0.0422(15) Uani 1.000000 . . .
C6 C 0.1421(6) 0.1676(5) 0.9377(5) 0.0454(15) Uani 0.756(12) . . 1
H6 H 0.0829(6) 0.0851(5) 0.8984(5) 0.0544(18) Uiso 0.756(12) R . 1
C7 C -0.0554(7) 0.2493(5) 0.7860(5) 0.0407(14) Uani 1.000000 . . .
C8 C -0.1126(7) 0.3500(5) 0.7397(6) 0.0429(15) Uani 1.000000 . . .
H8 H -0.0582(7) 0.4336(5) 0.7793(6) 0.0514(18) Uiso 1.000000 R . .
C9 C -0.2470(7) 0.3313(6) 0.6373(6) 0.0482(16) Uani 1.000000 . . .
H9 H -0.2827(7) 0.4013(6) 0.6058(6) 0.0579(19) Uiso 1.000000 R . .
C10 C -0.3292(7) 0.2095(6) 0.5810(6) 0.0478(16) Uani 1.000000 . . .
C11 C -0.2731(8) 0.1086(6) 0.6254(7) 0.0597(18) Uani 1.000000 . . .
H11 H -0.3281(8) 0.0252(6) 0.5853(7) 0.072(2) Uiso 1.000000 R . .
C12 C -0.1399(8) 0.1261(6) 0.7259(7) 0.0559(18) Uani 1.000000 . . .
H12 H -0.1038(8) 0.0552(6) 0.7555(7) 0.067(2) Uiso 1.000000 R . .
C13 C 0.4185(7) 0.5200(5) 1.1233(5) 0.0421(15) Uani 1.000000 . . .
C14 C 0.5581(8) 0.5210(6) 1.2191(6) 0.0515(16) Uani 1.000000 . . .
H14 H 0.5846(8) 0.4430(6) 1.2381(6) 0.062(2) Uiso 1.000000 R . .
C15 C 0.6584(8) 0.6313(7) 1.2869(6) 0.0567(18) Uani 1.000000 . . .
H15 H 0.7521(8) 0.6302(7) 1.3529(6) 0.068(2) Uiso 1.000000 R . .
C16 C 0.6210(8) 0.7454(6) 1.2576(6) 0.0499(16) Uani 1.000000 D U .
C17 C 0.4859(7) 0.7485(6) 1.1622(6) 0.0487(16) Uani 1.000000 . . .
H17 H 0.4615(7) 0.8267(6) 1.1429(6) 0.0585(19) Uiso 1.000000 R . .
C18 C 0.3856(7) 0.6353(5) 1.0946(6) 0.0438(15) Uani 1.000000 . . .
H18 H 0.2932(7) 0.6364(5) 1.0277(6) 0.0526(18) Uiso 1.000000 R . .
C19 C 0.7025(12) 0.9633(9) 1.3085(9) 0.063(3) Uani 0.756(12) D U 1
H19a H 0.719(7) 0.966(2) 1.231(2) 0.094(5) Uiso 0.756(12) GR . 1
H19b H 0.586(3) 0.975(3) 1.306(5) 0.094(5) Uiso 0.756(12) GR . 1
H19c H 0.782(5) 1.0309(9) 1.370(3) 0.094(5) Uiso 0.756(12) GR . 1
C19A C 0.831(3) 0.890(3) 1.418(3) 0.061(9) Uani 0.244(12) D U 2
H19d H 0.919(11) 0.840(13) 1.406(4) 0.092(13) Uiso 0.244(12) GR . 2
H19e H 0.880(16) 0.980(4) 1.447(8) 0.092(13) Uiso 0.244(12) GR . 2
H19f H 0.783(5) 0.862(16) 1.477(5) 0.092(13) Uiso 0.244(12) GR . 2
C20 C -0.5237(9) 0.2807(7) 0.4300(7) 0.075(2) Uani 1.000000 . . .
H20a H -0.553(6) 0.343(2) 0.4892(14) 0.112(3) Uiso 1.000000 GR . .
H20b H -0.435(2) 0.322(3) 0.403(4) 0.112(3) Uiso 1.000000 GR . .
H20c H -0.624(4) 0.2468(9) 0.362(3) 0.112(3) Uiso 1.000000 GR . .

loop_
_atom_site_aniso_label
_atom_site_aniso_U_11
_atom_site_aniso_U_22
_atom_site_aniso_U_33
_atom_site_aniso_U_12
_atom_site_aniso_U_13
_atom_site_aniso_U_23
S1 0.0585(18) 0.0330(13) 0.0424(13) 0.0058(11) 0.0082(13) 0.0093(10)
F1 0.082(4) 0.088(4) 0.086(5) 0.008(3) -0.018(3) -0.005(3)
F2 0.103(5) 0.134(5) 0.085(5) 0.073(4) 0.018(4) -0.014(4)
F3 0.203(9) 0.125(5) 0.064(4) -0.009(6) 0.053(6) 0.037(4)
O4 0.074(4) 0.051(3) 0.073(5) 0.028(3) 0.017(3) 0.011(3)
O5 0.057(4) 0.086(4) 0.118(7) -0.014(3) -0.015(4) 0.010(4)
O6 0.129(6) 0.037(3) 0.055(4) 0.006(3) 0.035(4) 0.017(3)
C21 0.069(7) 0.065(6) 0.060(6) 0.028(5) 0.029(5) 0.020(5)
O1 0.058(3) 0.070(3) 0.056(3) -0.005(2) 0.003(3) -0.001(3)
O2 0.050(3) 0.043(3) 0.036(3) 0.007(2) 0.009(2) 0.005(2)
O3 0.059(6) 0.063(5) 0.046(6) -0.000(4) 0.007(4) -0.002(4)
O3A 0.070(17) 0.075(13) 0.070(16) -0.002(6) -0.004(7) 0.012(5)
O7 0.050(3) 0.047(3) 0.039(4) 0.006(3) 0.014(3) 0.010(3)
C1 0.054(4) 0.035(3) 0.040(4) 0.007(3) 0.018(3) 0.004(3)
C1A 0.050(3) 0.043(3) 0.036(3) 0.007(2) 0.009(2) 0.005(2)
C2 0.074(5) 0.048(4) 0.065(5) 0.019(3) 0.025(4) 0.021(4)
C3 0.058(4) 0.031(3) 0.038(4) 0.015(3) 0.024(3) 0.009(3)
C4 0.045(3) 0.046(4) 0.046(4) 0.019(3) 0.016(3) 0.020(3)
C5 0.043(3) 0.046(4) 0.047(4) 0.013(3) 0.024(3) 0.015(3)
C6 0.050(3) 0.047(3) 0.039(4) 0.006(3) 0.014(3) 0.010(3)
C7 0.040(3) 0.038(3) 0.044(4) 0.002(3) 0.016(3) 0.004(3)
C8 0.038(3) 0.041(3) 0.047(4) 0.004(3) 0.010(3) 0.008(3)
C9 0.049(4) 0.044(4) 0.051(5) 0.005(3) 0.014(3) 0.012(3)
C10 0.037(3) 0.056(4) 0.043(4) -0.002(3) 0.009(3) 0.003(3)
C11 0.052(4) 0.045(4) 0.073(6) -0.006(3) 0.017(4) 0.002(4)
C12 0.057(4) 0.042(4) 0.068(5) 0.006(3) 0.022(4) 0.008(4)
C13 0.051(4) 0.043(3) 0.035(4) 0.014(3) 0.014(3) 0.009(3)
C14 0.059(4) 0.049(4) 0.046(4) 0.012(3) 0.013(3) 0.012(3)
C15 0.060(4) 0.071(5) 0.042(4) 0.013(4) 0.015(4) 0.021(4)
C16 0.053(4) 0.057(4) 0.038(4) 0.002(3) 0.020(3) -0.001(3)
C17 0.055(4) 0.051(4) 0.041(4) 0.014(3) 0.016(3) 0.006(3)
C18 0.050(4) 0.043(3) 0.041(4) 0.014(3) 0.017(3) 0.007(3)
C19 0.081(7) 0.043(6) 0.055(7) -0.001(4) 0.022(5) -0.007(4)
C19A 0.056(15) 0.064(18) 0.048(15) -0.009(10) 0.004(9) -0.001(10)
C20 0.065(5) 0.090(6) 0.053(5) 0.008(4) -0.002(4) 0.009(4)

loop_
_atom_type_symbol
_atom_type_scat_dispersion_real
_atom_type_scat_dispersion_imag
_atom_type_scat_Cromer_Mann_a1
_atom_type_scat_Cromer_Mann_a2
_atom_type_scat_Cromer_Mann_a3
_atom_type_scat_Cromer_Mann_a4
_atom_type_scat_Cromer_Mann_b1
_atom_type_scat_Cromer_Mann_b2
_atom_type_scat_Cromer_Mann_b3
_atom_type_scat_Cromer_Mann_b4
_atom_type_scat_Cromer_Mann_c
_atom_type_scat_source
_atom_type_scat_dispersion_source
C 0.00347 0.00161 2.31000 1.02000 1.58860 0.86500 20.84390 10.20750 0.56870 51.65120 0.21559999883174896 'International Tables Volume C Table 6.1.1.4 (pp. 500-502)' 'Henke, Gullikson and Davis, At. Data and Nucl. Data Tables, 1993, 54, 2'
F 0.01794 0.01033 3.53920 2.64120 1.51700 1.02430 10.28250 4.29440 0.26150 26.14760 0.2775999903678894 'International Tables Volume C Table 6.1.1.4 (pp. 500-502)' 'Henke, Gullikson and Davis, At. Data and Nucl. Data Tables, 1993, 54, 2'
H 0.00000 0.00000 0.49300 0.32291 0.14019 0.04081 10.51090 26.12570 3.14236 57.79970 0.0030380000825971365 'International Tables Volume C Table 6.1.1.4 (pp. 500-502)' 'Henke, Gullikson and Davis, At. Data and Nucl. Data Tables, 1993, 54, 2'
O 0.01158 0.00611 3.04850 2.28680 1.54630 0.86700 13.27710 5.70110 0.32390 32.90890 0.2508000135421753 'International Tables Volume C Table 6.1.1.4 (pp. 500-502)' 'Henke, Gullikson and Davis, At. Data and Nucl. Data Tables, 1993, 54, 2'
S 0.12424 0.12443 6.90530 5.20340 1.43790 1.58630 1.46790 22.21510 0.25360 56.17200 0.8669000267982483 'International Tables Volume C Table 6.1.1.4 (pp. 500-502)' 'Henke, Gullikson and Davis, At. Data and Nucl. Data Tables, 1993, 54, 2'

loop_
_geom_angle_atom_site_label_1
_geom_angle_atom_site_label_2
_geom_angle_atom_site_label_3
_geom_angle
_geom_angle_site_symmetry_1
_geom_angle_site_symmetry_3
_geom_angle_publ_flag
O5 S1 O4 115.8(4) . . ?
O6 S1 O4 116.8(4) . . ?
O6 S1 O5 113.3(4) . . ?
C21 S1 O4 103.3(4) . . ?
C21 S1 O5 101.7(5) . . ?
C21 S1 O6 103.2(4) . . ?
F1 C21 S1 110.0(6) . . ?
F2 C21 S1 110.7(6) . . ?
F2 C21 F1 106.4(8) . . ?
F3 C21 S1 113.3(7) . . ?
F3 C21 F1 106.6(8) . . ?
F3 C21 F2 109.5(8) . . ?
O4A S1A C21A 104(2) . . ?
O5A S1A O4A 119(3) . . ?
O5A S1A C21A 102(2) . . ?
O6A S1A O4A 116(3) . . ?
O6A S1A O5A 112(3) . . ?
O6A S1A C21A 99(2) . . ?
F1A C21A S1A 107(3) . . ?
F2A C21A S1A 113(3) . . ?
F2A C21A F1A 109(3) . . ?
F3A C21A S1A 109(3) . . ?
F3A C21A F1A 109(4) . . ?
F3A C21A F2A 109(3) . . ?
C20 O1 C10 118.2(5) . . ?
C3 O2 C1 122.1(5) . . ?
C19 O3 C16 113.9(8) . . ?
C19A O3A C16 114(2) . . ?
C5 O7 C1 123.8(5) . . ?
O7 C1 O2 118.6(5) . . ?
O7 C1 C2 125.5(6) . . ?
O7 C1 C6 0.0 . . ?
C1A C1 O2 0.0 . . ?
C1A C1 O7 118.6(5) . . ?
C1A C1 C2 115.9(6) . . ?
C1A C1 C6 118.6(5) . . ?
C2 C1 O2 115.9(6) . . ?
C6 C1 O2 118.6(5) . . ?
C6 C1 C2 125.5(6) . . ?
H1A C1A C1 118.9(3) . . ?
H1A C1A C3 118.9(3) . . ?
C3 C1A C1 122.1(5) . . ?
H2a C2 C1 109.5 . . ?
H2b C2 C1 109.5 . . ?
H2b C2 H2a 109.5 . . ?
H2c C2 C1 109.5 . . ?
H2c C2 H2a 109.5 . . ?
H2c C2 H2b 109.5 . . ?
C1A C3 O2 0.0 . . ?
C1A C3 C4 118.7(5) . . ?
C1A C3 C13 115.1(5) . . ?
C4 C3 O2 118.7(5) . . ?
C13 C3 O2 115.1(5) . . ?
C13 C3 C4 126.2(5) . . ?
H4 C4 C3 119.6(3) . . ?
C5 C4 C3 120.7(5) . . ?
C5 C4 H4 119.6(3) . . ?
O7 C5 C4 116.0(6) . . ?
O7 C5 C6 0.0 . . ?
O7 C5 C7 121.5(5) . . ?
C6 C5 C4 116.0(6) . . ?
C7 C5 C4 122.5(5) . . ?
C7 C5 C6 121.5(5) . . ?
C5 C6 C1 123.8(5) . . ?
H6 C6 C1 118.1(3) . . ?
H6 C6 C5 118.1(4) . . ?
C8 C7 C5 121.8(5) . . ?
C12 C7 C5 120.3(5) . . ?
C12 C7 C8 117.9(6) . . ?
H8 C8 C7 119.3(4) . . ?
C9 C8 C7 121.5(6) . . ?
C9 C8 H8 119.3(3) . . ?
H9 C9 C8 120.3(3) . . ?
C10 C9 C8 119.4(6) . . ?
C10 C9 H9 120.3(4) . . ?
C9 C10 O1 124.4(6) . . ?
C11 C10 O1 115.8(6) . . ?
C11 C10 C9 119.8(6) . . ?
H11 C11 C10 119.4(4) . . ?
C12 C11 C10 121.2(6) . . ?
C12 C11 H11 119.4(4) . . ?
C11 C12 C7 120.2(6) . . ?
H12 C12 C7 119.9(4) . . ?
H12 C12 C11 119.9(4) . . ?
C14 C13 C3 120.9(5) . . ?
C18 C13 C3 120.9(5) . . ?
C18 C13 C14 118.1(6) . . ?
H14 C14 C13 119.2(3) . . ?
C15 C14 C13 121.7(6) . . ?
C15 C14 H14 119.2(4) . . ?
H15 C15 C14 120.5(4) . . ?
C16 C15 C14 119.0(6) . . ?
C16 C15 H15 120.5(4) . . ?
O3 C16 C15 111.3(7) . . ?
O3 C16 C17 127.5(7) . . ?
O3A C16 O3 21.8(12) . . ?
O3A C16 C15 133.1(14) . . ?
O3A C16 C17 105.7(13) . . ?
C17 C16 C15 121.2(6) . . ?
H17 C17 C16 120.6(4) . . ?
C18 C17 C16 118.9(6) . . ?
C18 C17 H17 120.6(4) . . ?
C17 C18 C13 121.1(6) . . ?
H18 C18 C13 119.5(4) . . ?
H18 C18 C17 119.5(4) . . ?
H19a C19 O3 109.5 . . ?
H19b C19 O3 109.5 . . ?
H19b C19 H19a 109.5 . . ?
H19c C19 O3 109.5 . . ?
H19c C19 H19a 109.5 . . ?
H19c C19 H19b 109.5 . . ?
H19d C19A O3A 109.5 . . ?
H19e C19A O3A 109.5 . . ?
H19e C19A H19d 109.5 . . ?
H19f C19A O3A 109.5 . . ?
H19f C19A H19d 109.5 . . ?
H19f C19A H19e 109.5 . . ?
H20a C20 O1 109.5 . . ?
H20b C20 O1 109.5 . . ?
H20b C20 H20a 109.5 . . ?
H20c C20 O1 109.5 . . ?
H20c C20 H20a 109.5 . . ?
H20c C20 H20b 109.5 . . ?

loop_
_geom_bond_atom_site_label_1
_geom_bond_atom_site_label_2
_geom_bond_distance
_geom_bond_site_symmetry_2
_geom_bond_publ_flag
S1 O4 1.417(5) . ?
S1 O5 1.446(6) . ?
S1 O6 1.425(6) . ?
S1 C21 1.823(10) . ?
F1 C21 1.327(9) . ?
F2 C21 1.319(9) . ?
F3 C21 1.278(9) . ?
S1A O4A 1.35(2) . ?
S1A O5A 1.46(3) . ?
S1A O6A 1.41(3) . ?
C21A S1A 1.83(3) . ?
C21A F1A 1.32(3) . ?
C21A F2A 1.28(3) . ?
C21A F3A 1.25(3) . ?
O1 C10 1.350(7) . ?
O1 C20 1.423(8) . ?
O2 C1 1.352(7) . ?
O2 C3 1.364(6) . ?
O3 C19 1.404(13) . ?
O3A C19A 1.44(3) . ?
C1 O7 1.333(7) . ?
C1 C1A 1.352(7) . ?
C1 C2 1.453(8) . ?
C1 C6 1.333(7) . ?
C1A H1A 0.9500 . ?
C2 H2a 0.9800 . ?
C2 H2b 0.9800 . ?
C2 H2c 0.9800 . ?
C3 C1A 1.364(6) . ?
C3 C4 1.367(8) . ?
C3 C13 1.450(8) . ?
C4 H4 0.9500 . ?
C4 C5 1.414(8) . ?
C5 O7 1.374(7) . ?
C5 C6 1.374(7) . ?
C5 C7 1.445(8) . ?
C6 H6 0.9500 . ?
C7 C8 1.387(8) . ?
C7 C12 1.413(8) . ?
C8 H8 0.9500 . ?
C8 C9 1.383(8) . ?
C9 H9 0.9500 . ?
C9 C10 1.387(8) . ?
C10 C11 1.376(8) . ?
C11 H11 0.9500 . ?
C11 C12 1.363(9) . ?
C12 H12 0.9500 . ?
C13 C14 1.390(8) . ?
C13 C18 1.396(7) . ?
C14 H14 0.9500 . ?
C14 C15 1.368(9) . ?
C15 H15 0.9500 . ?
C15 C16 1.395(8) . ?
C16 O3 1.365(10) . ?
C16 O3A 1.42(3) . ?
C16 C17 1.374(8) . ?
C17 H17 0.9500 . ?
C17 C18 1.391(8) . ?
C18 H18 0.9500 . ?
C19 H19a 0.9800 . ?
C19 H19b 0.9800 . ?
C19 H19c 0.9800 . ?
C19A H19d 0.9800 . ?
C19A H19e 0.9800 . ?
C19A H19f 0.9800 . ?
C20 H20a 0.9800 . ?
C20 H20b 0.9800 . ?
C20 H20c 0.9800 . ?

loop_
_geom_torsion_atom_site_label_1
_geom_torsion_atom_site_label_2
_geom_torsion_atom_site_label_3
_geom_torsion_atom_site_label_4
_geom_torsion
_geom_torsion_site_symmetry_1
_geom_torsion_site_symmetry_2
_geom_torsion_site_symmetry_3
_geom_torsion_site_symmetry_4
_geom_torsion_publ_flag
O1 C10 C9 C8 178.8(6) . . . . ?
O1 C10 C11 C12 -179.2(5) . . . . ?
O2 C1 O7 C5 0.4(6) . . . . ?
O2 C1 C6 C5 0.4(6) . . . . ?
O2 C3 C4 C5 -2.2(6) . . . . ?
O2 C3 C13 C14 3.0(6) . . . . ?
O2 C3 C13 C18 -179.4(5) . . . . ?
C1 O7 C5 C4 -1.1(6) . . . . ?
C1 O7 C5 C7 178.8(5) . . . . ?
C1 C1A C3 C4 1.5(6) . . . . ?
C1 C1A C3 C13 -179.5(5) . . . . ?
C1 C6 C5 C4 -1.1(6) . . . . ?
C1 C6 C5 C7 178.8(5) . . . . ?
C3 C4 C5 O7 2.0(6) . . . . ?
C3 C4 C5 C6 2.0(6) . . . . ?
C3 C4 C5 C7 -177.9(5) . . . . ?
C3 C13 C14 C15 180.0(6) . . . . ?
C3 C13 C18 C17 -179.9(5) . . . . ?
C4 C5 C7 C8 -0.4(6) . . . . ?
C4 C5 C7 C12 179.2(5) . . . . ?
C5 C7 C8 C9 179.1(5) . . . . ?
C5 C7 C12 C11 -179.6(6) . . . . ?
C7 C8 C9 C10 1.5(7) . . . . ?
C7 C12 C11 C10 -0.6(7) . . . . ?
C8 C9 C10 C11 -2.0(7) . . . . ?
C9 C10 C11 C12 1.5(7) . . . . ?
C13 C14 C15 C16 -1.1(7) . . . . ?
C13 C18 C17 C16 1.1(6) . . . . ?
C14 C15 C16 O3 179.4(7) . . . . ?
C14 C15 C16 O3A -179(3) . . . . ?
C14 C15 C16 C17 -0.1(7) . . . . ?
C15 C16 O3 C19 179.1(7) . . . . ?
C15 C16 O3A C19A -8.7(16) . . . . ?
C15 C16 C17 C18 0.1(7) . . . . ?

loop_
_restr_equal_distance_atom_site_label_1
_restr_equal_distance_atom_site_label_2
_restr_equal_distance_site_symmetry_2
_restr_equal_distance_class_id
S1 F1 1 19
S1 F2 1 20
S1 F3 1 21
S1 O4 1 13
S1 O5 1 5
S1 O6 1 6
S1 C21 1 7
F1 F2 1 14
F1 F3 1 4
F1 C21 1 11
F2 F3 1 15
F2 C21 1 12
F3 C21 1 22
O4 O5 1 8
O4 O6 1 16
O4 C21 1 9
O5 O6 1 17
O5 C21 1 10
O6 C21 1 18
S1A F1A 1 19
S1A F2A 1 20
S1A F3A 1 21
S1A O4A 1 13
S1A O5A 1 5
S1A O6A 1 6
S1A C21A 1 7
F1A F2A 1 14
F1A F3A 1 4
F1A C21A 1 11
F2A F3A 1 15
F2A C21A 1 12
F3A C21A 1 22
O4A O5A 1 8
O4A O6A 1 16
O4A C21A 1 9
O5A O6A 1 17
O5A C21A 1 10
O6A C21A 1 18
O3 C19 1 2
O3A C19A 1 2
C16 O3 1 1
C16 O3A 1 1
C16 C19 1 3
C16 C19A 1 3

loop_
_restr_equal_distance_class_class_id
_restr_equal_distance_class_target_weight_param
_restr_equal_distance_class_average
_restr_equal_distance_class_esd
_restr_equal_distance_class_diff_max
1 0.0200 1.3915 0.0261 0.0261
2 0.0200 1.4244 0.0203 0.0203
3 0.0400 2.3579 0.0359 0.0359
4 0.0400 2.0931 0.0044 0.0044
5 0.0200 1.4506 0.0049 0.0049
6 0.0200 1.4194 0.0054 0.0054
7 0.0200 1.8261 0.0027 0.0027
8 0.0400 2.4247 0.0003 0.0003
9 0.0400 2.5366 0.0162 0.0162
10 0.0400 2.5523 0.0053 0.0053
11 0.0200 1.3255 0.0018 0.0018
12 0.0200 1.2976 0.0212 0.0212
13 0.0200 1.3856 0.0313 0.0313
14 0.0400 2.1180 0.0012 0.0012
15 0.0400 2.0881 0.0320 0.0320
16 0.0400 2.3864 0.0341 0.0341
17 0.0400 2.3913 0.0062 0.0062
18 0.0400 2.5226 0.0348 0.0348
19 0.0400 2.5776 0.0191 0.0191
20 0.0400 2.6025 0.0011 0.0011
21 0.0400 2.5679 0.0397 0.0397
22 0.0200 1.2621 0.0155 0.0155

loop_
_restr_rigu_atom_site_label_1
_restr_rigu_atom_site_label_2
_restr_rigu_target_weight_param
_restr_rigu_u13_diff
_restr_rigu_u23_diff
_restr_rigu_u33_diff
O3 O3A 0.010000 0.000366 0.001539 -0.001722
O3 C19 0.010000 0.005513 -0.016494 0.010347
O3A C19A 0.010000 -0.012529 0.000295 0.006853
C16 O3 0.010000 0.005169 -0.002318 0.001034
C16 O3A 0.010000 0.009506 0.004918 -0.015167
C16 C19 0.010000 -0.004482 -0.003243 0.012806
C16 C19A 0.010000 0.007909 0.005528 0.007718
